data_2009153
loop_
_publ_author_name
'Hashizume, Daisuke'
'Takayama, Ryo'
'Nakayama, Kensuke'
'Ishida, Takayuki'
'Nogami, Takashi'
'Yasui, Masanori'
'Iwasaki, Fujiko'

_publ_section_title
;
 Dichlorobis(pyrimidine-<i>N</i>)cobalt(II) and its bromo derivative
;
_journal_issue 11
_journal_name_full 'Acta Crystallographica Section C'
_journal_page_first 1793
_journal_page_last 1797
_journal_paper_doi 10.1107/S0108270199009221
_journal_volume 55
_journal_year 1999
_chemical_formula_iupac '[Co Cl2 (C4 H4 N2)2]'
_chemical_formula_sum 'C8 H8 Cl2 Co N4'
_chemical_formula_weight 290.01
_chemical_name_systematic
;
 Dichlorobis(pyrimidine)cobalt(II)
;
_space_group_IT_number 98
_symmetry_cell_setting tetragonal
_symmetry_space_group_name_Hall 'I 4bw 2bw'
_symmetry_space_group_name_H-M 'I 41 2 2'
_cell_angle_alpha 90
_cell_angle_beta 90
_cell_angle_gamma 90
_cell_formula_units_Z 4
_cell_length_a 7.419(2)
_cell_length_b 7.419
_cell_length_c 19.935(4)
_cell_measurement_reflns_used 25
_cell_measurement_temperature 293
_cell_measurement_theta_max 15
_cell_measurement_theta_min 10
_cell_volume 1097.3(4)
_computing_cell_refinement 'MSC/AFC Diffractometer Control Software'
_computing_data_collection
;
 MSC/AFC Diffractometer Control Software
 (Molecular Structure Corporation, 1988)
;
_computing_data_reduction 'TEXSAN (Molecular Structure Corporation, 1993)'
_computing_molecular_graphics 'SV (Nemoto & Ohashi, 1993)'
_computing_publication_material SHELXL97
_computing_structure_refinement 'SHELXL97 (Sheldrick, 1997)'
_computing_structure_solution 'SIR-92 (Altomare et al., 1994)'
_diffrn_ambient_temperature 293
_diffrn_measured_fraction_theta_full 1.000
_diffrn_measured_fraction_theta_max 1.000
_diffrn_measurement_device_type 'RIGAKU AFC-7R'
_diffrn_measurement_method '\w/2\q scans'
_diffrn_radiation_monochromator graphite
_diffrn_radiation_source 'normal-focus rotating anode'
_diffrn_radiation_type MoK\a
_diffrn_radiation_wavelength 0.71073
_diffrn_reflns_av_R_equivalents 0.0224
_diffrn_reflns_av_sigmaI/netI 0.0463
_diffrn_reflns_limit_h_max 0
_diffrn_reflns_limit_h_min -10
_diffrn_reflns_limit_k_max 10
_diffrn_reflns_limit_k_min -3
_diffrn_reflns_limit_l_max 26
_diffrn_reflns_limit_l_min -14
_diffrn_reflns_number 1016
_diffrn_reflns_theta_full 30.00
_diffrn_reflns_theta_max 30
_diffrn_reflns_theta_min 2.93
_diffrn_standards_decay_% 0.853
_diffrn_standards_interval_count 100
_diffrn_standards_number 3
_exptl_absorpt_coefficient_mu 2.020
_exptl_absorpt_correction_T_max 0.847
_exptl_absorpt_correction_T_min 0.689
_exptl_absorpt_correction_type analytical
_exptl_absorpt_process_details
;
;
_exptl_crystal_colour violet
_exptl_crystal_density_diffrn 1.756
_exptl_crystal_density_method 'not measured'
_exptl_crystal_description rhombohedron
_exptl_crystal_F_000 580
_exptl_crystal_size_max 0.36
_exptl_crystal_size_mid 0.15
_exptl_crystal_size_min 0.08
_refine_diff_density_max 0.283
_refine_diff_density_min -0.253
_refine_ls_abs_structure_details 'Flack (1983)'
_refine_ls_abs_structure_Flack -0.03(4)
_refine_ls_extinction_method none
_refine_ls_goodness_of_fit_ref 1.025
_refine_ls_hydrogen_treatment refall
_refine_ls_matrix_type full
_refine_ls_number_parameters 45
_refine_ls_number_reflns 807
_refine_ls_number_restraints 0
_refine_ls_restrained_S_all 1.025
_refine_ls_R_factor_all 0.0420
_refine_ls_R_factor_gt 0.0310
_refine_ls_shift/su_max 0.000
_refine_ls_shift/su_mean 0.000
_refine_ls_structure_factor_coef Fsqd
_refine_ls_weighting_details 'w = 1/[\s^2^(Fo^2^)+(0.0229P)^2^+0.9736P] where P=(Fo^2^+2Fc^2^)/3'
_refine_ls_weighting_scheme calc
_refine_ls_wR_factor_ref 0.0735
_reflns_number_gt 696
_reflns_number_total 807
_reflns_threshold_expression I>2\s(I)
_cod_data_source_file oa1090.cif
_cod_data_source_block I
_cod_depositor_comments
;
The following automatic conversions were performed:

'_exptl_absorpt_correction_type' value 'Analytical' changed to
'analytical' according to
/home/saulius/struct/CIF-dictionaries/cif_core.dic dictionary named
'cif_core.dic' version 2.4.1 from 2010-06-29.

Automatic conversion script
Id: cif_fix_values 1715 2011-07-08 13:25:40Z adriana 

The following automatic conversions were performed:

'_refine_ls_weighting_scheme' value 'calc w =
1/[\s^2^(Fo^2^)+(0.0229P)^2^+0.9736P] where P=(Fo^2^+2Fc^2^)/3' was
changed to 'calc'. New tag '_refine_ls_weighting_details' was
created. The value of the new tag was set to 'w =
1/[\s^2^(Fo^2^)+(0.0229P)^2^+0.9736P] where P=(Fo^2^+2Fc^2^)/3'.

Automatic conversion script
Id: cif_fix_values 3143 2015-03-26 13:38:13Z robertas 
;
_cod_original_cell_volume 1097.1(3)
_cod_database_code 2009153

loop_
_symmetry_equiv_pos_as_xyz
'x, y, z'
'-x, -y, z'
'x, -y+1/2, -z+1/4'
'-x, y+1/2, -z+1/4'
'-y, -x, -z'
'y, x, -z'
'y, -x+1/2, z+1/4'
'-y, x+1/2, z+1/4'
'x+1/2, y+1/2, z+1/2'
'-x+1/2, -y+1/2, z+1/2'
'x+1/2, -y+1, -z+3/4'
'-x+1/2, y+1, -z+3/4'
'-y+1/2, -x+1/2, -z+1/2'
'y+1/2, x+1/2, -z+1/2'
'y+1/2, -x+1, z+3/4'
'-y+1/2, x+1, z+3/4'

loop_
_atom_site_label
_atom_site_fract_x
_atom_site_fract_y
_atom_site_fract_z
_atom_site_U_iso_or_equiv
_atom_site_adp_type
_atom_site_calc_flag
_atom_site_refinement_flags
_atom_site_occupancy
_atom_site_disorder_assembly
_atom_site_disorder_group
_atom_site_type_symbol
Co 0 0 0 .01896 Uani d S 1 . . Co
Cl .22958(9) -.22958(9) 0 .0276 Uani d S 1 . . Cl
N .1448(3) .1585(4) .07620(10) .0240 Uani d . 1 . . N
C1 .0626(6) .25 .125 .0246 Uani d S 1 . . C
H1 -.070(6) .25 .125 .030(10) Uiso d S 1 . . H
C2 .3251(4) .1613(5) .0760(2) .0315 Uani d . 1 . . C
H2 .382(5) .104(5) .038(2) .040(10) Uiso d . 1 . . H
C3 .4226(6) .25 .125 .0375 Uani d S 1 . . C
H3 .569(7) .25 .125 .04(2) Uiso d S 1 . . H

loop_
_atom_site_aniso_label
_atom_site_aniso_U_11
_atom_site_aniso_U_22
_atom_site_aniso_U_33
_atom_site_aniso_U_12
_atom_site_aniso_U_13
_atom_site_aniso_U_23
Co .0205(2) .0205(2) .0159(3) .0014(3) 0 0
Cl .0276(3) .0276(3) .0275(4) .0067(4) -.0011(3) -.0011(3)
N .0207(14) .0297(15) .0214(10) .0029(9) -.0011(10) -.0058(10)
C1 .0179(17) .033(2) .0224(17) 0 0 -.0040(17)
C2 .0236(15) .039(2) .0315(14) .0024(12) .0011(12) -.0129(14)
C3 .021(2) .054(3) .038(2) 0 0 -.019(2)

loop_
_atom_type_symbol
_atom_type_description
_atom_type_scat_dispersion_real
_atom_type_scat_dispersion_imag
_atom_type_scat_source
C C 0.0033 0.0016 'International Tables Vol C Tables 4.2.6.8 and 6.1.1.4'
H H 0.0000 0.0000 'International Tables Vol C Tables 4.2.6.8 and 6.1.1.4'
N N 0.0061 0.0033 'International Tables Vol C Tables 4.2.6.8 and 6.1.1.4'
Cl Cl 0.1484 0.1585 'International Tables Vol C Tables 4.2.6.8 and 6.1.1.4'
Co Co 0.3494 0.9721 'International Tables Vol C Tables 4.2.6.8 and 6.1.1.4'

loop_
_geom_angle_atom_site_label_1
_geom_angle_atom_site_label_2
_geom_angle_atom_site_label_3
_geom_angle_site_symmetry_1
_geom_angle_site_symmetry_3
_geom_angle
_geom_angle_publ_flag
N Co N 5 6 92.70(10) no
N Co N 5 2 87.40(10) no
N Co N 6 2 176.30(10) no
N Co N 2 . 92.70(10) yes
N Co N 6 . 87.40(10) yes
N Co N 5 . 176.30(10) yes
N Co Cl 5 . 91.87(7) no
N Co Cl 6 . 88.13(7) no
N Co Cl 2 . 88.13(7) no
N Co Cl . . 91.87(7) yes
N Co Cl 5 2 88.13(7) no
N Co Cl 6 2 91.87(7) no
N Co Cl 2 2 91.87(7) no
N Co Cl . 2 88.13(7) yes
Cl Co Cl . 2 180 yes
C1 N C2 . . 116.8(3) yes
C1 N Co . . 123.5(2) yes
C2 N Co . . 119.7(2) yes
N C1 N . 3 125.6(4) yes
N C1 H1 . . 117.2(2) no
N C1 H1 3 . 117.2(2) no
N C2 C3 . . 121.9(3) yes
N C2 H2 . . 116(2) no
C3 C2 H2 . . 122(2) no
C2 C3 C2 . 3 116.9(4) yes
C2 C3 H3 . . 121.6(2) no
C2 C3 H3 3 . 121.6(2) no

loop_
_geom_bond_atom_site_label_1
_geom_bond_atom_site_label_2
_geom_bond_site_symmetry_2
_geom_bond_distance
_geom_bond_publ_flag
Co N 5 2.200(2) no
Co N 6 2.200(2) no
Co N 2 2.200(2) no
Co N . 2.200(2) yes
Co Cl . 2.4090(10) yes
Co Cl 2 2.4090(10) no
N C1 . 1.334(3) yes
N C2 . 1.338(4) yes
C1 N 3 1.334(3) no
C1 H1 . .98(5) no
C2 C3 . 1.382(4) yes
C2 H2 . .96(3) no
C3 C2 3 1.382(4) no
C3 H3 . 1.09(5) no

loop_
_geom_torsion_atom_site_label_1
_geom_torsion_atom_site_label_2
_geom_torsion_atom_site_label_3
_geom_torsion_atom_site_label_4
_geom_torsion_site_symmetry_1
_geom_torsion_site_symmetry_4
_geom_torsion
_geom_torsion_publ_flag
N Co N C1 5 . 37.0(2) no
N Co N C1 6 . 129.0(2) no
N Co N C1 2 . -54.70(10) no
Cl Co N C1 . . -142.9(2) no
Cl Co N C1 2 . 37.1(2) no
N Co N C2 5 . -145.1(3) no
N Co N C2 6 . -53.1(2) no
N Co N C2 2 . 123.2(3) no
Cl Co N C2 . . 34.9(3) no
Cl Co N C2 2 . -145.1(3) no
C2 N C1 N . 3 -0.9(2) no
Co N C1 N . 3 177.0(2) no
C1 N C2 C3 . . 1.9(5) no
Co N C2 C3 . . -176.1(2) no
N C2 C3 C2 . 3 -1.0(2) no
